data_4080414
loop_
_publ_author_name
'Herbst, Annika'
'Bronner, Catherine'
'Dechambenoit, Pierre'
'Wenger, Oliver S.'

_publ_section_title
;
 Gold Complexes with Tridentate Cyclometalating and NHC Ligands: A Search
 for New Photoluminescent Gold(III) Compounds
;
_journal_issue 6
_journal_name_full Organometallics
_journal_page_first 1807
_journal_paper_doi 10.1021/om301226b
_journal_volume 32
_journal_year 2013
_chemical_formula_moiety 'C32 H37 Au Cl N4, Au Cl4'
_chemical_formula_sum 'C32 H37 Au2 Cl5 N4'
_chemical_formula_weight 1048.88
_chemical_name_systematic
;
 ?
;
_space_group_IT_number 86
_symmetry_cell_setting tetragonal
_symmetry_space_group_name_Hall '-P 4bc'
_symmetry_space_group_name_H-M 'P 42/n :2'
_atom_sites_solution_hydrogens geom
_atom_sites_solution_primary direct
_atom_sites_solution_secondary difmap
_audit_creation_method SHELXL-97
_cell_angle_alpha 90.00
_cell_angle_beta 90.00
_cell_angle_gamma 90.00
_cell_formula_units_Z 8
_cell_length_a 28.3108(13)
_cell_length_b 28.3108(13)
_cell_length_c 8.6035(5)
_cell_measurement_reflns_used 9928
_cell_measurement_temperature 120(2)
_cell_measurement_theta_max 25.24
_cell_measurement_theta_min 2.27
_cell_volume 6895.7(6)
_computing_cell_refinement 'Bruker SAINT'
_computing_data_collection 'Bruker APEX2'
_computing_data_reduction 'Bruker SAINT'
_computing_molecular_graphics ORTEP-32
_computing_publication_material 'WINGX (Farrugia)'
_computing_structure_refinement 'SHELXL-97 (Sheldrick, 2008)'
_computing_structure_solution 'AUTOSTRUCTURE (Bruker)'
_diffrn_ambient_temperature 120(2)
_diffrn_measured_fraction_theta_full 0.998
_diffrn_measured_fraction_theta_max 0.998
_diffrn_measurement_device_type 'Bruker APEX-II CCD'
_diffrn_measurement_method '\f and \w scans'
_diffrn_radiation_monochromator graphite
_diffrn_radiation_source 'sealed tube'
_diffrn_radiation_type MoK\a
_diffrn_radiation_wavelength 0.71073
_diffrn_reflns_av_R_equivalents 0.0847
_diffrn_reflns_av_sigmaI/netI 0.0469
_diffrn_reflns_limit_h_max 34
_diffrn_reflns_limit_h_min -34
_diffrn_reflns_limit_k_max 34
_diffrn_reflns_limit_k_min -34
_diffrn_reflns_limit_l_max 10
_diffrn_reflns_limit_l_min -10
_diffrn_reflns_number 87206
_diffrn_reflns_theta_full 25.40
_diffrn_reflns_theta_max 25.40
_diffrn_reflns_theta_min 1.02
_exptl_absorpt_coefficient_mu 8.917
_exptl_absorpt_correction_T_max 0.9161
_exptl_absorpt_correction_T_min 0.4142
_exptl_absorpt_correction_type multi-scan
_exptl_absorpt_process_details sadabs
_exptl_crystal_colour yellow
_exptl_crystal_density_diffrn 2.021
_exptl_crystal_density_meas ?
_exptl_crystal_density_method 'not measured'
_exptl_crystal_description needle
_exptl_crystal_F_000 3999
_exptl_crystal_size_max 0.12
_exptl_crystal_size_mid 0.02
_exptl_crystal_size_min 0.01
_refine_diff_density_max 2.204
_refine_diff_density_min -1.680
_refine_diff_density_rms 0.289
_refine_ls_extinction_method none
_refine_ls_goodness_of_fit_ref 1.154
_refine_ls_hydrogen_treatment riding
_refine_ls_matrix_type full
_refine_ls_number_parameters 390
_refine_ls_number_reflns 6336
_refine_ls_number_restraints 17
_refine_ls_restrained_S_all 1.153
_refine_ls_R_factor_all 0.0801
_refine_ls_R_factor_gt 0.0463
_refine_ls_shift/su_max 0.001
_refine_ls_shift/su_mean 0.000
_refine_ls_structure_factor_coef Fsqd
_refine_ls_weighting_details 'calc w=1/[\s^2^(Fo^2^)+(0.0544P)^2^+47.5751P] where P=(Fo^2^+2Fc^2^)/3'
_refine_ls_weighting_scheme calc
_refine_ls_wR_factor_gt 0.1100
_refine_ls_wR_factor_ref 0.1379
_reflns_number_gt 4537
_reflns_number_total 6336
_reflns_threshold_expression >2sigma(I)
_cod_data_source_file om301226b_si_002.cif
_cod_data_source_block '[AuL1Cl][AuCl4]'
_cod_depositor_comments
;
The following automatic conversions were performed:

'_symmetry_cell_setting' value 'Tetragonal' changed to 'tetragonal'
according to /home/saulius/struct/CIF-dictionaries/cif_core.dic
dictionary named 'cif_core.dic' version 2.4.2 from 2011-04-26.

Automatic conversion script
Id: cif_fix_values 1891 2012-01-12 08:04:46Z andrius 

The following automatic conversions were performed:

'_exptl_crystal_density_meas' value 'not measured' was changed to '?'
- the value is perceived as not measured.

Automatic conversion script
Id: cif_fix_values 3008 2015-01-20 13:52:24Z robertas 
;
_cod_original_sg_symbol_H-M 'P4(2)/n  '
_cod_database_code 4080414

loop_
_symmetry_equiv_pos_as_xyz
'x, y, z'
'-x+1/2, -y+1/2, z'
'-y, x+1/2, z+1/2'
'y+1/2, -x, z+1/2'
'-x, -y, -z'
'x-1/2, y-1/2, -z'
'y, -x-1/2, -z-1/2'
'-y-1/2, x, -z-1/2'

loop_
_atom_site_label
_atom_site_type_symbol
_atom_site_fract_x
_atom_site_fract_y
_atom_site_fract_z
_atom_site_U_iso_or_equiv
_atom_site_adp_type
_atom_site_occupancy
_atom_site_symmetry_multiplicity
_atom_site_calc_flag
_atom_site_refinement_flags
C32 C 0.6834(10) 0.3200(10) 0.960(3) 0.165(10) Uani 1 1 d DU
H32A H 0.7059 0.3164 1.0422 0.247 Uiso 1 1 calc R
H32B H 0.6534 0.3078 0.9920 0.247 Uiso 1 1 calc R
H32C H 0.6802 0.3529 0.9343 0.247 Uiso 1 1 calc R
C1 C 0.5518(4) 0.5828(4) -0.1918(12) 0.043(3) Uani 1 1 d .
C2 C 0.5340(4) 0.5768(4) -0.3412(12) 0.047(3) Uani 1 1 d .
H2 H 0.5262 0.5473 -0.3816 0.057 Uiso 1 1 calc R
C3 C 0.5287(4) 0.6186(5) -0.4255(13) 0.057(3) Uani 1 1 d .
H3 H 0.5173 0.6167 -0.5267 0.068 Uiso 1 1 calc R
C4 C 0.5397(4) 0.6633(4) -0.3651(15) 0.059(3) Uani 1 1 d .
H4 H 0.5351 0.6900 -0.4263 0.071 Uiso 1 1 calc R
C5 C 0.5568(4) 0.6682(4) -0.2202(13) 0.052(3) Uani 1 1 d .
H5 H 0.5641 0.6978 -0.1799 0.063 Uiso 1 1 calc R
C6 C 0.5632(4) 0.6279(4) -0.1339(12) 0.048(3) Uani 1 1 d .
C7 C 0.5787(3) 0.5740(4) 0.0487(11) 0.043(3) Uani 1 1 d .
C8 C 0.5928(4) 0.5469(4) 0.1830(12) 0.044(3) Uani 1 1 d .
C9 C 0.5852(4) 0.4995(4) 0.1627(11) 0.043(3) Uani 1 1 d .
C10 C 0.5943(4) 0.4641(4) 0.2696(12) 0.047(3) Uani 1 1 d .
C11 C 0.6140(4) 0.4777(4) 0.4097(12) 0.051(3) Uani 1 1 d .
H11 H 0.6212 0.4554 0.4855 0.061 Uiso 1 1 calc R
C12 C 0.6230(4) 0.5254(5) 0.4350(12) 0.054(3) Uani 1 1 d .
H12 H 0.6367 0.5345 0.5287 0.064 Uiso 1 1 calc R
C13 C 0.6125(4) 0.5601(4) 0.3264(13) 0.053(3) Uani 1 1 d .
H13 H 0.6184 0.5918 0.3483 0.064 Uiso 1 1 calc R
C14 C 0.5817(4) 0.4178(4) 0.2100(11) 0.046(3) Uani 1 1 d .
C15 C 0.5558(4) 0.3684(4) 0.0305(13) 0.047(3) Uani 1 1 d .
C16 C 0.5375(4) 0.3461(5) -0.1029(14) 0.057(3) Uani 1 1 d .
H16 H 0.5295 0.3632 -0.1914 0.068 Uiso 1 1 calc R
C17 C 0.5319(5) 0.2976(5) -0.0964(19) 0.077(4) Uani 1 1 d .
H17 H 0.5206 0.2815 -0.1830 0.093 Uiso 1 1 calc R
C18 C 0.5430(5) 0.2724(5) 0.0386(17) 0.069(4) Uani 1 1 d .
H18 H 0.5373 0.2401 0.0405 0.083 Uiso 1 1 calc R
C19 C 0.5617(5) 0.2931(5) 0.1676(16) 0.068(4) Uani 1 1 d .
H19 H 0.5708 0.2755 0.2537 0.082 Uiso 1 1 calc R
C20 C 0.5665(4) 0.3419(4) 0.1634(14) 0.056(3) Uani 1 1 d .
C21 C 0.5942(4) 0.6578(4) 0.1256(13) 0.047(3) Uani 1 1 d .
H21A H 0.5869 0.6480 0.2310 0.056 Uiso 1 1 calc R
H21B H 0.5765 0.6865 0.1047 0.056 Uiso 1 1 calc R
C22 C 0.6460(4) 0.6685(4) 0.1145(13) 0.052(3) Uani 1 1 d .
H22A H 0.6526 0.6812 0.0120 0.062 Uiso 1 1 calc R
H22B H 0.6634 0.6392 0.1249 0.062 Uiso 1 1 calc R
C23 C 0.6638(4) 0.7030(4) 0.2349(13) 0.055(3) Uani 1 1 d .
H23A H 0.6446 0.7314 0.2301 0.066 Uiso 1 1 calc R
H23B H 0.6959 0.7117 0.2090 0.066 Uiso 1 1 calc R
C24 C 0.6628(4) 0.6840(4) 0.4015(14) 0.057(3) Uani 1 1 d .
H24A H 0.6304 0.6768 0.4292 0.068 Uiso 1 1 calc R
H24B H 0.6806 0.6548 0.4051 0.068 Uiso 1 1 calc R
C25 C 0.6825(5) 0.7170(5) 0.5193(14) 0.064(4) Uani 1 1 d .
H25A H 0.6635 0.7455 0.5219 0.076 Uiso 1 1 calc R
H25B H 0.7144 0.7258 0.4896 0.076 Uiso 1 1 calc R
C26 C 0.6834(7) 0.6954(6) 0.6772(17) 0.111(7) Uani 1 1 d .
H26A H 0.6517 0.6921 0.7150 0.167 Uiso 1 1 calc R
H26B H 0.7010 0.7153 0.7464 0.167 Uiso 1 1 calc R
H26C H 0.6980 0.6649 0.6719 0.167 Uiso 1 1 calc R
C27 C 0.5949(4) 0.3617(5) 0.4299(15) 0.071(4) Uani 1 1 d D
H27A H 0.5761 0.3347 0.4605 0.085 Uiso 1 1 calc R
H27B H 0.5863 0.3878 0.4974 0.085 Uiso 1 1 calc R
C28 C 0.6460(5) 0.3502(6) 0.4569(16) 0.095(5) Uani 1 1 d D
H28A H 0.6655 0.3779 0.4397 0.114 Uiso 1 1 calc R
H28B H 0.6562 0.3254 0.3868 0.114 Uiso 1 1 calc R
C29 C 0.6498(8) 0.3340(10) 0.6235(19) 0.175(11) Uani 1 1 d D
H29A H 0.6381 0.3589 0.6907 0.210 Uiso 1 1 calc R
H29B H 0.6296 0.3067 0.6378 0.210 Uiso 1 1 calc R
C30 C 0.6984(8) 0.3215(11) 0.672(3) 0.212(11) Uani 1 1 d DU
H30A H 0.7165 0.3503 0.6857 0.254 Uiso 1 1 calc R
H30B H 0.7132 0.3032 0.5907 0.254 Uiso 1 1 calc R
C31 C 0.7000(11) 0.2938(10) 0.821(3) 0.217(11) Uani 1 1 d DU
H31A H 0.6807 0.2657 0.8087 0.261 Uiso 1 1 calc R
H31B H 0.7322 0.2835 0.8388 0.261 Uiso 1 1 calc R
N1 N 0.5615(3) 0.5502(3) -0.0758(8) 0.041(2) Uani 1 1 d .
N2 N 0.5788(3) 0.6213(3) 0.0187(10) 0.044(2) Uani 1 1 d .
N3 N 0.5656(3) 0.4160(3) 0.0625(10) 0.044(2) Uani 1 1 d .
N4 N 0.5827(3) 0.3742(3) 0.2727(10) 0.049(2) Uani 1 1 d .
Cl1 Cl 0.52710(10) 0.45580(10) -0.2845(3) 0.0524(7) Uani 1 1 d .
Au1 Au 0.559043(14) 0.479194(15) -0.04326(4) 0.03942(15) Uani 1 1 d .
Cl2 Cl 0.18437(14) 0.07078(13) 0.1791(4) 0.0761(10) Uani 1 1 d .
Cl3 Cl 0.23242(12) 0.05330(12) -0.1533(4) 0.0692(9) Uani 1 1 d .
Cl4 Cl 0.21251(15) -0.05885(13) -0.1163(5) 0.0881(12) Uani 1 1 d .
Cl5 Cl 0.16268(11) -0.04042(12) 0.2097(4) 0.0651(9) Uani 1 1 d .
Au2 Au 0.198191(15) 0.006382(16) 0.02978(5) 0.04663(16) Uani 1 1 d .

loop_
_atom_site_aniso_label
_atom_site_aniso_U_11
_atom_site_aniso_U_22
_atom_site_aniso_U_33
_atom_site_aniso_U_23
_atom_site_aniso_U_13
_atom_site_aniso_U_12
C32 0.17(3) 0.18(3) 0.14(2) 0.022(18) -0.010(18) 0.04(2)
C1 0.039(6) 0.049(7) 0.042(6) -0.001(5) 0.007(5) -0.001(5)
C2 0.055(7) 0.045(7) 0.042(6) -0.006(5) 0.000(5) -0.002(5)
C3 0.047(7) 0.079(9) 0.045(7) -0.005(6) 0.000(5) 0.003(6)
C4 0.057(8) 0.048(8) 0.071(8) 0.009(6) -0.009(6) 0.011(6)
C5 0.058(8) 0.052(7) 0.046(7) -0.001(5) 0.000(5) 0.012(6)
C6 0.041(6) 0.061(8) 0.042(6) -0.007(5) -0.003(5) 0.007(6)
C7 0.024(5) 0.062(8) 0.042(6) -0.009(5) -0.003(4) -0.001(5)
C8 0.041(6) 0.056(7) 0.035(6) -0.010(5) -0.003(4) -0.007(5)
C9 0.035(6) 0.064(8) 0.030(5) -0.003(5) -0.003(4) -0.001(5)
C10 0.052(7) 0.047(7) 0.043(6) -0.008(5) 0.005(5) -0.004(5)
C11 0.052(7) 0.059(8) 0.040(6) 0.001(5) 0.000(5) -0.015(6)
C12 0.050(7) 0.076(9) 0.035(6) -0.013(5) -0.011(5) -0.003(6)
C13 0.046(7) 0.062(8) 0.052(7) -0.016(6) -0.004(5) -0.002(6)
C14 0.040(6) 0.065(8) 0.034(5) -0.004(5) 0.009(5) -0.002(6)
C15 0.041(7) 0.048(7) 0.053(7) -0.009(5) 0.006(5) -0.005(5)
C16 0.044(7) 0.073(9) 0.054(7) -0.010(6) 0.000(5) 0.000(6)
C17 0.075(10) 0.072(10) 0.085(10) -0.035(8) 0.002(8) 0.004(8)
C18 0.067(9) 0.048(8) 0.091(11) -0.020(7) 0.009(8) 0.013(7)
C19 0.061(9) 0.064(9) 0.079(9) -0.009(7) 0.002(7) -0.011(7)
C20 0.044(7) 0.062(8) 0.061(8) -0.004(6) 0.014(6) -0.012(6)
C21 0.048(7) 0.045(7) 0.047(6) -0.010(5) 0.000(5) -0.001(5)
C22 0.052(7) 0.055(7) 0.049(6) -0.010(5) 0.011(5) -0.003(6)
C23 0.049(7) 0.062(8) 0.055(7) -0.011(6) 0.000(5) -0.001(6)
C24 0.054(7) 0.053(7) 0.063(8) -0.004(6) -0.001(6) -0.013(6)
C25 0.062(8) 0.073(9) 0.057(7) -0.001(6) -0.006(6) -0.024(7)
C26 0.143(16) 0.134(15) 0.057(9) 0.012(9) -0.021(10) -0.067(13)
C27 0.085(11) 0.066(9) 0.060(8) 0.005(6) -0.013(7) -0.006(8)
C28 0.123(15) 0.094(12) 0.068(10) -0.001(8) -0.031(9) 0.012(11)
C29 0.18(3) 0.20(3) 0.14(2) -0.016(19) -0.056(19) 0.04(2)
C30 0.22(2) 0.27(3) 0.15(2) 0.062(19) -0.016(19) 0.07(2)
C31 0.22(2) 0.29(3) 0.15(2) 0.06(2) -0.01(2) 0.07(2)
N1 0.046(5) 0.058(6) 0.018(4) -0.008(4) 0.000(3) -0.006(4)
N2 0.037(5) 0.050(6) 0.045(5) -0.019(4) 0.000(4) -0.006(4)
N3 0.044(5) 0.048(6) 0.041(5) -0.014(4) 0.007(4) -0.003(4)
N4 0.049(6) 0.057(6) 0.042(5) -0.003(4) 0.002(4) -0.007(5)
Cl1 0.0518(17) 0.0637(19) 0.0418(14) -0.0155(13) -0.0089(12) -0.0056(14)
Au1 0.0328(2) 0.0500(3) 0.0355(2) -0.00972(17) 0.00175(16) -0.00447(18)
Cl2 0.091(3) 0.070(2) 0.068(2) -0.0078(17) 0.0085(18) 0.0008(19)
Cl3 0.064(2) 0.070(2) 0.074(2) 0.0166(17) 0.0200(16) 0.0004(17)
Cl4 0.106(3) 0.067(2) 0.091(3) -0.006(2) 0.040(2) 0.007(2)
Cl5 0.0563(19) 0.081(2) 0.0584(18) 0.0173(16) 0.0100(14) -0.0033(16)
Au2 0.0351(3) 0.0560(3) 0.0488(3) 0.0037(2) 0.00270(18) 0.0034(2)

loop_
_atom_type_symbol
_atom_type_description
_atom_type_scat_dispersion_real
_atom_type_scat_dispersion_imag
_atom_type_scat_source
C C 0.0030 0.0020 'International Tables Vol C Tables 4.2.6.8 and 6.1.1.4'
H H 0.0000 0.0000 'International Tables Vol C Tables 4.2.6.8 and 6.1.1.4'
N N 0.0060 0.0030 'International Tables Vol C Tables 4.2.6.8 and 6.1.1.4'
Cl Cl 0.1480 0.1590 'International Tables Vol C Tables 4.2.6.8 and 6.1.1.4'
Au Au -2.0130 8.8020 'International Tables Vol C Tables 4.2.6.8 and 6.1.1.4'

loop_
_geom_angle_atom_site_label_1
_geom_angle_atom_site_label_2
_geom_angle_atom_site_label_3
_geom_angle
C31 C32 H32A 109.5
C31 C32 H32B 109.5
H32A C32 H32B 109.5
C31 C32 H32C 109.5
H32A C32 H32C 109.5
H32B C32 H32C 109.5
N1 C1 C2 130.9(10)
N1 C1 C6 107.7(9)
C2 C1 C6 121.4(10)
C1 C2 C3 114.5(10)
C1 C2 H2 122.8
C3 C2 H2 122.8
C2 C3 C4 123.2(11)
C2 C3 H3 118.4
C4 C3 H3 118.4
C5 C4 C3 121.1(12)
C5 C4 H4 119.5
C3 C4 H4 119.5
C4 C5 C6 117.6(11)
C4 C5 H5 121.2
C6 C5 H5 121.2
C5 C6 N2 131.4(11)
C5 C6 C1 122.1(10)
N2 C6 C1 106.4(10)
N1 C7 N2 109.8(9)
N1 C7 C8 117.9(10)
N2 C7 C8 132.3(9)
C9 C8 C13 115.8(10)
C9 C8 C7 112.0(9)
C13 C8 C7 132.2(11)
C8 C9 C10 126.5(10)
C8 C9 Au1 116.9(8)
C10 C9 Au1 116.6(8)
C11 C10 C9 116.9(10)
C11 C10 C14 131.2(11)
C9 C10 C14 111.9(10)
C10 C11 C12 118.7(11)
C10 C11 H11 120.7
C12 C11 H11 120.7
C13 C12 C11 122.9(10)
C13 C12 H12 118.6
C11 C12 H12 118.6
C12 C13 C8 119.2(11)
C12 C13 H13 120.4
C8 C13 H13 120.4
N3 C14 N4 110.3(10)
N3 C14 C10 116.8(10)
N4 C14 C10 132.9(10)
C20 C15 N3 108.1(10)
C20 C15 C16 120.4(11)
N3 C15 C16 131.5(11)
C17 C16 C15 117.0(13)
C17 C16 H16 121.5
C15 C16 H16 121.5
C16 C17 C18 120.9(13)
C16 C17 H17 119.6
C18 C17 H17 119.6
C19 C18 C17 123.0(13)
C19 C18 H18 118.5
C17 C18 H18 118.5
C18 C19 C20 116.4(13)
C18 C19 H19 121.8
C20 C19 H19 121.8
C19 C20 N4 132.0(12)
C19 C20 C15 122.1(12)
N4 C20 C15 105.8(10)
N2 C21 C22 113.3(9)
N2 C21 H21A 108.9
C22 C21 H21A 108.9
N2 C21 H21B 108.9
C22 C21 H21B 108.9
H21A C21 H21B 107.7
C21 C22 C23 114.3(9)
C21 C22 H22A 108.7
C23 C22 H22A 108.7
C21 C22 H22B 108.7
C23 C22 H22B 108.7
H22A C22 H22B 107.6
C22 C23 C24 114.2(10)
C22 C23 H23A 108.7
C24 C23 H23A 108.7
C22 C23 H23B 108.7
C24 C23 H23B 108.7
H23A C23 H23B 107.6
C25 C24 C23 114.4(10)
C25 C24 H24A 108.7
C23 C24 H24A 108.7
C25 C24 H24B 108.7
C23 C24 H24B 108.7
H24A C24 H24B 107.6
C24 C25 C26 111.7(11)
C24 C25 H25A 109.3
C26 C25 H25A 109.3
C24 C25 H25B 109.3
C26 C25 H25B 109.3
H25A C25 H25B 107.9
C25 C26 H26A 109.5
C25 C26 H26B 109.5
H26A C26 H26B 109.5
C25 C26 H26C 109.5
H26A C26 H26C 109.5
H26B C26 H26C 109.5
N4 C27 C28 115.6(11)
N4 C27 H27A 108.4
C28 C27 H27A 108.4
N4 C27 H27B 108.4
C28 C27 H27B 108.4
H27A C27 H27B 107.5
C27 C28 C29 106.4(13)
C27 C28 H28A 110.5
C29 C28 H28A 110.5
C27 C28 H28B 110.5
C29 C28 H28B 110.5
H28A C28 H28B 108.6
C30 C29 C28 114.1(17)
C30 C29 H29A 108.7
C28 C29 H29A 108.7
C30 C29 H29B 108.7
C28 C29 H29B 108.7
H29A C29 H29B 107.6
C29 C30 C31 113(2)
C29 C30 H30A 108.9
C31 C30 H30A 108.9
C29 C30 H30B 108.9
C31 C30 H30B 108.9
H30A C30 H30B 107.7
C32 C31 C30 114(2)
C32 C31 H31A 108.6
C30 C31 H31A 108.6
C32 C31 H31B 108.6
C30 C31 H31B 108.6
H31A C31 H31B 107.6
C7 N1 C1 108.0(9)
C7 N1 Au1 113.3(7)
C1 N1 Au1 138.7(7)
C7 N2 C6 108.0(8)
C7 N2 C21 125.5(9)
C6 N2 C21 126.5(10)
C14 N3 C15 106.8(9)
C14 N3 Au1 114.9(7)
C15 N3 Au1 138.2(7)
C14 N4 C20 109.0(9)
C14 N4 C27 127.2(10)
C20 N4 C27 123.7(11)
C9 Au1 N3 79.7(4)
C9 Au1 N1 79.9(4)
N3 Au1 N1 159.7(3)
C9 Au1 Cl1 179.1(3)
N3 Au1 Cl1 100.6(2)
N1 Au1 Cl1 99.8(2)
Cl2 Au2 Cl4 179.03(15)
Cl2 Au2 Cl5 90.38(13)
Cl4 Au2 Cl5 88.96(13)
Cl2 Au2 Cl3 89.79(13)
Cl4 Au2 Cl3 90.89(13)
Cl5 Au2 Cl3 178.86(12)

loop_
_geom_bond_atom_site_label_1
_geom_bond_atom_site_label_2
_geom_bond_distance
C32 C31 1.481(10)
C32 H32A 0.9600
C32 H32B 0.9600
C32 H32C 0.9600
C1 N1 1.388(13)
C1 C2 1.392(14)
C1 C6 1.407(15)
C2 C3 1.396(16)
C2 H2 0.9300
C3 C4 1.403(17)
C3 H3 0.9300
C4 C5 1.344(16)
C4 H4 0.9300
C5 C6 1.372(15)
C5 H5 0.9300
C6 N2 1.398(13)
C7 N1 1.355(12)
C7 N2 1.365(14)
C7 C8 1.443(15)
C8 C9 1.369(15)
C8 C13 1.405(14)
C9 C10 1.385(15)
C9 Au1 2.005(10)
C10 C11 1.383(15)
C10 C14 1.451(15)
C11 C12 1.392(16)
C11 H11 0.9300
C12 C13 1.388(17)
C12 H12 0.9300
C13 H13 0.9300
C14 N3 1.349(13)
C14 N4 1.349(14)
C15 C20 1.401(16)
C15 N3 1.404(14)
C15 C16 1.409(16)
C16 C17 1.383(18)
C16 H16 0.9300
C17 C18 1.40(2)
C17 H17 0.9300
C18 C19 1.362(18)
C18 H18 0.9300
C19 C20 1.387(17)
C19 H19 0.9300
C20 N4 1.389(14)
C21 N2 1.451(13)
C21 C22 1.501(15)
C21 H21A 0.9700
C21 H21B 0.9700
C22 C23 1.509(15)
C22 H22A 0.9700
C22 H22B 0.9700
C23 C24 1.531(16)
C23 H23A 0.9700
C23 H23B 0.9700
C24 C25 1.486(16)
C24 H24A 0.9700
C24 H24B 0.9700
C25 C26 1.489(18)
C25 H25A 0.9700
C25 H25B 0.9700
C26 H26A 0.9600
C26 H26B 0.9600
C26 H26C 0.9600
C27 N4 1.440(14)
C27 C28 1.499(9)
C27 H27A 0.9700
C27 H27B 0.9700
C28 C29 1.509(10)
C28 H28A 0.9700
C28 H28B 0.9700
C29 C30 1.482(10)
C29 H29A 0.9700
C29 H29B 0.9700
C30 C31 1.500(10)
C30 H30A 0.9700
C30 H30B 0.9700
C31 H31A 0.9700
C31 H31B 0.9700
N1 Au1 2.030(9)
N3 Au1 2.016(9)
Cl1 Au1 2.359(2)
Cl2 Au2 2.264(3)
Cl3 Au2 2.277(3)
Cl4 Au2 2.271(4)
Cl5 Au2 2.272(3)
